data_4034825
loop_
_publ_author_name
'Shangpliang, O. Risuklang'
'Kshiar, Baskhemlang'
'Wanniang, Kmendashisha'
'Marpna, Ibakyntiew D.'
'Lipon, Tyrchain Mitre'
'Laloo, Badaker M.'
'Myrboh, Bekington'

_publ_section_title
;
 Selenium Dioxide As an Alternative Reagent for the Direct
 \a-Selenoamidation of Aryl Methyl Ketones.
;
_journal_issue 10
_journal_name_full 'The Journal of organic chemistry'
_journal_page_first 5829
_journal_page_last 5835
_journal_paper_doi 10.1021/acs.joc.8b00558
_journal_volume 83
_journal_year 2018
_chemical_formula_moiety 'C17 H17 Br N O'
_chemical_formula_sum 'C17 H17 Br N O'
_chemical_formula_weight 331.23
_space_group_crystal_system monoclinic
_space_group_IT_number 14
_space_group_name_Hall '-P 2ybc'
_space_group_name_H-M_alt 'P 1 21/c 1'
_symmetry_Int_Tables_number 14
_atom_sites_solution_primary direct
_audit_creation_date 2017-06-05
_audit_creation_method
;
Olex2 1.2-ac21
(compiled 2015.09.16 svn.r134, GUI svn.r4998)
;
_cell_angle_alpha 90
_cell_angle_beta 108.536(8)
_cell_angle_gamma 90
_cell_formula_units_Z 4
_cell_length_a 11.6786(8)
_cell_length_b 10.5551(6)
_cell_length_c 12.611(1)
_cell_measurement_reflns_used 1683
_cell_measurement_temperature 293.95(10)
_cell_measurement_theta_max 25.5000
_cell_measurement_theta_min 3.8370
_cell_volume 1473.90(19)
_computing_cell_refinement 'CrysAlisPro 1.171.38.43 (Rigaku OD, 2015)'
_computing_data_collection 'CrysAlisPro 1.171.38.43 (Rigaku OD, 2015)'
_computing_data_reduction 'CrysAlisPro 1.171.38.43 (Rigaku OD, 2015)'
_computing_molecular_graphics 'Olex2 (Dolomanov et al., 2009)'
_computing_publication_material 'Olex2 (Dolomanov et al., 2009)'
_computing_structure_refinement 'olex2.refine (Bourhis et al., 2015)'
_computing_structure_solution 'ShelXT (Sheldrick, 2015)'
_diffrn_ambient_environment air
_diffrn_ambient_temperature 293.95(10)
_diffrn_detector 'CCD plate'
_diffrn_detector_area_resol_mean 8.0640
_diffrn_detector_type Eos
_diffrn_measured_fraction_theta_full 0.9941
_diffrn_measured_fraction_theta_max 0.9930
_diffrn_measurement_details
;
List of Runs (angles in degrees, time in seconds):

  # Type    Start    End  Width  t~exp~   \w     \q     \k     \f   Frames
--------------------------------------------------------------------------
  1  \w    -25.00  16.00   1.00    5.21    --  -17.59 -99.00 150.00   41
  2  \w    -38.00  32.00   1.00    5.21    --   19.93 -57.00 -30.00   70
  3  \w     -3.00  87.00   1.00    5.21    --   19.93  37.00 150.00   90
;
_diffrn_measurement_device 'four-circle diffractometer'
_diffrn_measurement_device_type 'Xcalibur, Eos, Gemini'
_diffrn_measurement_method '\w scans'
_diffrn_orient_matrix_type 'CrysAlisPro convention (1999,Acta A55,543-557)'
_diffrn_orient_matrix_UB_11 -0.0590045000
_diffrn_orient_matrix_UB_12 -0.0086100000
_diffrn_orient_matrix_UB_13 0.0032157000
_diffrn_orient_matrix_UB_21 0.0093000000
_diffrn_orient_matrix_UB_22 -0.0664898000
_diffrn_orient_matrix_UB_23 0.0036150000
_diffrn_orient_matrix_UB_31 0.0231618000
_diffrn_orient_matrix_UB_32 0.0045893000
_diffrn_orient_matrix_UB_33 0.0591436000
_diffrn_radiation_monochromator graphite
_diffrn_radiation_probe x-ray
_diffrn_radiation_type 'Mo K\a'
_diffrn_radiation_wavelength 0.71073
_diffrn_reflns_av_R_equivalents 0.0216
_diffrn_reflns_av_unetI/netI 0.0435
_diffrn_reflns_limit_h_max 9
_diffrn_reflns_limit_h_min -15
_diffrn_reflns_limit_k_max 14
_diffrn_reflns_limit_k_min -7
_diffrn_reflns_limit_l_max 17
_diffrn_reflns_limit_l_min -16
_diffrn_reflns_number 5797
_diffrn_reflns_theta_full 26.0000
_diffrn_reflns_theta_max 26.37
_diffrn_reflns_theta_min 3.47
_diffrn_source 'fine-focus sealed X-ray tube'
_diffrn_source_type 'Enhance (Mo) X-ray Source'
_exptl_absorpt_coefficient_mu 2.784
_exptl_absorpt_correction_T_max 1.00000
_exptl_absorpt_correction_T_min 0.81925
_exptl_absorpt_correction_type multi-scan
_exptl_absorpt_process_details
;
CrysAlisPro 1.171.38.43 (Rigaku Oxford Diffraction, 2015)
Empirical absorption correction using spherical harmonics,
 implemented in SCALE3 ABSPACK scaling algorithm.
;
_exptl_crystal_colour yellow
_exptl_crystal_colour_primary yellow
_exptl_crystal_density_diffrn 1.4926
_exptl_crystal_description block
_exptl_crystal_F_000 675.1454
_exptl_crystal_size_max 0.25
_exptl_crystal_size_mid 0.23
_exptl_crystal_size_min 0.21
_refine_diff_density_max 0.5708
_refine_diff_density_min -0.5889
_refine_diff_density_rms 0.0918
_refine_ls_d_res_high 0.8001
_refine_ls_d_res_low 5.8794
_refine_ls_goodness_of_fit_ref 1.0465
_refine_ls_hydrogen_treatment constr
_refine_ls_matrix_type full
_refine_ls_number_constraints 29
_refine_ls_number_parameters 180
_refine_ls_number_reflns 2992
_refine_ls_number_restraints 0
_refine_ls_restrained_S_all 1.0465
_refine_ls_R_factor_all 0.0582
_refine_ls_R_factor_gt 0.0376
_refine_ls_shift/su_max 0.0066
_refine_ls_shift/su_mean 0.0015
_refine_ls_structure_factor_coef Fsqd
_refine_ls_weighting_details 'w=1/[\s^2^(Fo^2^)+(0.0359P)^2^+0.2541P] where P=(Fo^2^+2Fc^2^)/3'
_refine_ls_weighting_scheme calc
_refine_ls_wR_factor_gt 0.0793
_refine_ls_wR_factor_ref 0.0896
_reflns_Friedel_coverage 0.0
_reflns_limit_h_max 13
_reflns_limit_h_min -14
_reflns_limit_k_max 13
_reflns_limit_k_min 0
_reflns_limit_l_max 15
_reflns_limit_l_min 0
_reflns_number_gt 2279
_reflns_number_total 2992
_reflns_threshold_expression I>=2u(I)
_cod_data_source_file jo8b00558_si_003.cif
_cod_data_source_block L4V
_cod_database_code 4034825
_chemical_oxdiff_formula C20H18N4O4Br2V2
_reflns_odcompleteness_completeness 99.09
_reflns_odcompleteness_iscentric 1
_reflns_odcompleteness_theta 26.32
_olex2_refinement_description
;
1. Fixed Uiso
 At 1.2 times of:
  All C(H) groups, All C(H,H) groups
2.a Secondary CH2 refined with riding coordinates:
 C20(H20a,H20b), C16(H16a,H16b), C19(H19a,H19b), C17(H17a,H17b), C18(H18a,H18b)
2.b Aromatic/amide H refined with riding coordinates:
 C2(H2), C4(H4), C10(H10), C9(H9), C5(H5), C7(H7), C6(H6)
;
_olex2_date_sample_data_collection 2017-06-05
_olex2_submission_special_instructions 'No special instructions were received'
_oxdiff_exptl_absorpt_empirical_details
;
Empirical correction (ABSPACK) includes:
- Absorption correction using spherical harmonics
- Frame scaling
;
_oxdiff_exptl_absorpt_empirical_full_max 1.143
_oxdiff_exptl_absorpt_empirical_full_min 0.868

loop_
_space_group_symop_id
_space_group_symop_operation_xyz
1 x,y,z
2 -x,y+1/2,-z+1/2
3 -x,-y,-z
4 x,-y-1/2,z-1/2

loop_
_atom_site_label
_atom_site_type_symbol
_atom_site_fract_x
_atom_site_fract_y
_atom_site_fract_z
_atom_site_U_iso_or_equiv
_atom_site_adp_type
_atom_site_occupancy
_atom_site_refinement_flags_posn
Br13 Br 0.22584(3) 0.98132(3) 0.48660(3) 0.05851(14) Uani 1.000000 .
O14 O 0.29493(18) 0.8203(2) 0.28150(14) 0.0556(5) Uani 1.000000 .
N15 N 0.44031(19) 0.8388(2) 0.53674(16) 0.0385(5) Uani 1.000000 .
C1 C 0.2219(2) 0.6611(2) 0.37489(19) 0.0366(6) Uani 1.000000 .
C2 C 0.2151(2) 0.6157(3) 0.47389(19) 0.0353(6) Uani 1.000000 .
H2 H 0.2464(2) 0.6638(3) 0.53841(19) 0.0424(7) Uiso 1.000000 R
C3 C 0.1619(2) 0.4976(2) 0.4808(2) 0.0377(6) Uani 1.000000 .
C11 C 0.2819(2) 0.7821(3) 0.3677(2) 0.0385(6) Uani 1.000000 .
C12 C 0.3304(2) 0.8607(2) 0.4725(2) 0.0375(6) Uani 1.000000 .
C20 C 0.5169(2) 0.7392(3) 0.5157(2) 0.0457(7) Uani 1.000000 .
H20a H 0.4720(2) 0.6917(3) 0.4497(2) 0.0548(9) Uiso 1.000000 R
H20b H 0.5862(2) 0.7772(3) 0.5013(2) 0.0548(9) Uiso 1.000000 R
C4 C 0.1538(2) 0.4495(3) 0.5820(2) 0.0455(7) Uani 1.000000 .
H4 H 0.1860(2) 0.4951(3) 0.6478(2) 0.0546(8) Uiso 1.000000 R
C8 C 0.1130(2) 0.4269(3) 0.3814(2) 0.0463(7) Uani 1.000000 .
C10 C 0.1727(2) 0.5888(3) 0.2762(2) 0.0486(7) Uani 1.000000 .
H10 H 0.1773(2) 0.6190(3) 0.2083(2) 0.0583(9) Uiso 1.000000 R
C9 C 0.1195(3) 0.4771(3) 0.2802(3) 0.0551(8) Uani 1.000000 .
H9 H 0.0861(3) 0.4317(3) 0.2144(3) 0.0661(10) Uiso 1.000000 R
C5 C 0.0990(3) 0.3366(3) 0.5840(3) 0.0563(8) Uani 1.000000 .
H5 H 0.0932(3) 0.3058(3) 0.6512(3) 0.0676(10) Uiso 1.000000 R
C16 C 0.4998(3) 0.9123(3) 0.6382(2) 0.0547(8) Uani 1.000000 .
H16a H 0.5674(3) 0.9587(3) 0.6284(2) 0.0656(9) Uiso 1.000000 R
H16b H 0.4432(3) 0.9731(3) 0.6508(2) 0.0656(9) Uiso 1.000000 R
C19 C 0.5597(3) 0.6506(3) 0.6135(2) 0.0591(8) Uani 1.000000 .
H19a H 0.4912(3) 0.6060(3) 0.6234(2) 0.0709(10) Uiso 1.000000 R
H19b H 0.6142(3) 0.5884(3) 0.5992(2) 0.0709(10) Uiso 1.000000 R
C17 C 0.5439(3) 0.8264(3) 0.7374(2) 0.0606(9) Uani 1.000000 .
H17a H 0.5881(3) 0.8758(3) 0.8024(2) 0.0728(11) Uiso 1.000000 R
H17b H 0.4752(3) 0.7882(3) 0.7526(2) 0.0728(11) Uiso 1.000000 R
C7 C 0.0577(3) 0.3094(3) 0.3880(3) 0.0613(9) Uani 1.000000 .
H7 H 0.0254(3) 0.2612(3) 0.3237(3) 0.0735(10) Uiso 1.000000 R
C6 C 0.0514(3) 0.2663(3) 0.4864(3) 0.0643(9) Uani 1.000000 .
H6 H 0.0148(3) 0.1887(3) 0.4892(3) 0.0771(11) Uiso 1.000000 R
C18 C 0.6243(3) 0.7237(3) 0.7188(2) 0.0703(10) Uani 1.000000 .
H18a H 0.6464(3) 0.6666(3) 0.7824(2) 0.0843(12) Uiso 1.000000 R
H18b H 0.6976(3) 0.7608(3) 0.7121(2) 0.0843(12) Uiso 1.000000 R

loop_
_atom_site_aniso_label
_atom_site_aniso_U_11
_atom_site_aniso_U_22
_atom_site_aniso_U_33
_atom_site_aniso_U_12
_atom_site_aniso_U_13
_atom_site_aniso_U_23
Br13 0.0582(2) 0.0422(2) 0.0801(3) 0.00874(15) 0.02904(18) 0.00048(15)
O14 0.0651(13) 0.0617(14) 0.0406(11) 0.0021(11) 0.0177(10) 0.0138(10)
N15 0.0445(13) 0.0326(13) 0.0379(11) 0.0012(11) 0.0123(10) 0.0021(10)
C1 0.0313(13) 0.0387(15) 0.0368(13) 0.0080(12) 0.0066(11) -0.0017(12)
C2 0.0290(13) 0.0353(15) 0.0377(13) 0.0015(12) 0.0050(11) -0.0059(11)
C3 0.0268(14) 0.0329(16) 0.0499(16) 0.0049(11) 0.0073(11) -0.0013(12)
C11 0.0337(14) 0.0408(16) 0.0386(14) 0.0090(12) 0.0083(11) 0.0071(12)
C12 0.0431(15) 0.0292(14) 0.0426(14) 0.0005(12) 0.0170(12) 0.0089(12)
C20 0.0398(15) 0.0536(19) 0.0427(15) 0.0044(14) 0.0117(12) -0.0036(13)
C4 0.0362(15) 0.0424(17) 0.0541(17) 0.0009(13) 0.0089(13) 0.0051(14)
C8 0.0366(15) 0.0362(16) 0.0626(18) 0.0037(13) 0.0106(13) -0.0124(14)
C10 0.0511(17) 0.053(2) 0.0372(15) 0.0100(16) 0.0075(13) -0.0040(14)
C9 0.0529(19) 0.052(2) 0.0523(18) 0.0039(16) 0.0057(15) -0.0224(15)
C5 0.0411(16) 0.0455(19) 0.080(2) 0.0019(15) 0.0152(15) 0.0158(17)
C16 0.0573(18) 0.0489(19) 0.0560(17) -0.0101(16) 0.0155(15) -0.0118(15)
C19 0.0520(18) 0.050(2) 0.0636(19) 0.0061(16) 0.0010(15) 0.0062(16)
C17 0.0581(19) 0.083(3) 0.0388(16) -0.0224(19) 0.0129(14) -0.0051(16)
C7 0.0502(18) 0.0426(19) 0.089(2) -0.0043(15) 0.0192(17) -0.0205(17)
C6 0.0465(18) 0.0346(18) 0.114(3) -0.0019(15) 0.0285(19) -0.0032(19)
C18 0.066(2) 0.076(3) 0.0532(19) 0.000(2) -0.0017(16) 0.0158(17)

loop_
_atom_type_symbol
_atom_type_scat_dispersion_real
_atom_type_scat_dispersion_imag
_atom_type_scat_Cromer_Mann_a1
_atom_type_scat_Cromer_Mann_a2
_atom_type_scat_Cromer_Mann_a3
_atom_type_scat_Cromer_Mann_a4
_atom_type_scat_Cromer_Mann_b1
_atom_type_scat_Cromer_Mann_b2
_atom_type_scat_Cromer_Mann_b3
_atom_type_scat_Cromer_Mann_b4
_atom_type_scat_Cromer_Mann_c
_atom_type_scat_source
_atom_type_scat_dispersion_source
H 0.00000 0.00000 0.49300 0.32291 0.14019 0.04081 10.51090 26.12570 3.14236 57.79970 0.0030380000826 'International Tables Volume C Table 6.1.1.4 (pp. 500-502)' 'Henke, Gullikson and Davis, At. Data and Nucl. Data Tables, 1993, 54, 2'
C 0.00347 0.00161 2.31000 1.02000 1.58860 0.86500 20.84390 10.20750 0.56870 51.65120 0.215599998832 'International Tables Volume C Table 6.1.1.4 (pp. 500-502)' 'Henke, Gullikson and Davis, At. Data and Nucl. Data Tables, 1993, 54, 2'
Br -0.28346 2.55990 17.17890 5.23580 5.63770 3.98510 2.17230 16.57960 0.26090 41.43280 2.95569992065 'International Tables Volume C Table 6.1.1.4 (pp. 500-502)' 'Henke, Gullikson and Davis, At. Data and Nucl. Data Tables, 1993, 54, 2'
O 0.01158 0.00611 3.04850 2.28680 1.54630 0.86700 13.27710 5.70110 0.32390 32.90890 0.250800013542 'International Tables Volume C Table 6.1.1.4 (pp. 500-502)' 'Henke, Gullikson and Davis, At. Data and Nucl. Data Tables, 1993, 54, 2'
N 0.00653 0.00323 12.21260 3.13220 2.01250 1.16630 0.00570 9.89330 28.99750 0.58260 -11.5290002823 'International Tables Volume C Table 6.1.1.4 (pp. 500-502)' 'Henke, Gullikson and Davis, At. Data and Nucl. Data Tables, 1993, 54, 2'

loop_
_geom_angle_atom_site_label_1
_geom_angle_atom_site_label_2
_geom_angle_atom_site_label_3
_geom_angle
C20 N15 C12 123.7(2)
C16 N15 C12 123.3(2)
C16 N15 C20 113.0(2)
C11 C1 C2 121.9(2)
C10 C1 C2 119.3(3)
C10 C1 C11 118.7(2)
H2 C2 C1 119.20(15)
C3 C2 C1 121.6(2)
C3 C2 H2 119.20(14)
C4 C3 C2 122.4(2)
C8 C3 C2 118.3(2)
C8 C3 C4 119.3(3)
C1 C11 O14 122.7(2)
C12 C11 O14 118.8(2)
C12 C11 C1 118.5(2)
N15 C12 Br13 128.7(2)
C11 C12 Br13 113.31(17)
C11 C12 N15 117.9(2)
H20a C20 N15 109.37(13)
H20b C20 N15 109.37(14)
H20b C20 H20a 108.0
C19 C20 N15 111.3(2)
C19 C20 H20a 109.37(16)
C19 C20 H20b 109.37(16)
H4 C4 C3 119.89(16)
C5 C4 C3 120.2(3)
C5 C4 H4 119.89(19)
C9 C8 C3 118.8(3)
C7 C8 C3 118.3(3)
C7 C8 C9 122.8(3)
H10 C10 C1 119.88(17)
C9 C10 C1 120.2(3)
C9 C10 H10 119.88(17)
C10 C9 C8 121.7(3)
H9 C9 C8 119.16(17)
H9 C9 C10 119.16(17)
H5 C5 C4 119.68(19)
C6 C5 C4 120.6(3)
C6 C5 H5 119.7(2)
H16a C16 N15 109.55(15)
H16b C16 N15 109.55(15)
H16b C16 H16a 108.1
C17 C16 N15 110.5(3)
C17 C16 H16a 109.55(17)
C17 C16 H16b 109.55(18)
H19a C19 C20 109.60(16)
H19b C19 C20 109.60(17)
H19b C19 H19a 108.1
C18 C19 C20 110.3(3)
C18 C19 H19a 109.60(19)
C18 C19 H19b 109.60(18)
H17a C17 C16 109.23(16)
H17b C17 C16 109.23(17)
H17b C17 H17a 107.9
C18 C17 C16 111.9(3)
C18 C17 H17a 109.23(16)
C18 C17 H17b 109.23(19)
H7 C7 C8 119.63(19)
C6 C7 C8 120.7(3)
C6 C7 H7 119.63(19)
C7 C6 C5 120.8(3)
H6 C6 C5 119.6(2)
H6 C6 C7 119.62(19)
C17 C18 C19 110.1(3)
H18a C18 C19 109.64(18)
H18a C18 C17 109.64(17)
H18b C18 C19 109.64(19)
H18b C18 C17 109.64(19)
H18b C18 H18a 108.2

loop_
_geom_bond_atom_site_label_1
_geom_bond_atom_site_label_2
_geom_bond_distance
Br13 C12 1.811(3)
O14 C11 1.214(3)
N15 C12 1.303(3)
N15 C20 1.459(3)
N15 C16 1.468(3)
C1 C2 1.363(3)
C1 C11 1.473(4)
C1 C10 1.417(3)
C2 H2 0.9300
C2 C3 1.407(4)
C3 C4 1.404(4)
C3 C8 1.414(4)
C11 C12 1.509(3)
C20 H20a 0.9700
C20 H20b 0.9700
C20 C19 1.501(4)
C4 H4 0.9300
C4 C5 1.356(4)
C8 C9 1.407(4)
C8 C7 1.413(4)
C10 H10 0.9300
C10 C9 1.341(4)
C9 H9 0.9300
C5 H5 0.9300
C5 C6 1.392(4)
C16 H16a 0.9700
C16 H16b 0.9700
C16 C17 1.498(4)
C19 H19a 0.9700
C19 H19b 0.9700
C19 C18 1.514(4)
C17 H17a 0.9700
C17 H17b 0.9700
C17 C18 1.500(4)
C7 H7 0.9300
C7 C6 1.345(4)
C6 H6 0.9300
C18 H18a 0.9700
C18 H18b 0.9700
